data_4309615
loop_
_publ_author_name
'Eric Rivard'
'Paul J. Ragogna'
'Andrew R. McWilliams'
'Alan J. Lough'
'Ian Manners'

_publ_contact_author_address
;Department of Chemistry
Lash Miller Chemical Laboratories
Universtiy of Toronto
Toronto, ON
M5S 3H6, CANADA
;
_publ_contact_author_email imanners@chem.utoronto.ca
_publ_contact_author_fax 416-978-2450
_publ_contact_author_name 'Ian Manners'
_publ_contact_author_phone 416-978-6157
_publ_section_title
;
Reversible Skeletal Transmetalations of Inorganic Rings: Isolation of
Aluminatophosphazenes, a Zwitterionic Phosphazene, and a Donor-Stabilized
Alumazine-Phosphazene Hybrid Cation
;
_journal_name_full 'Inorganic Chemistry'
_journal_page_first 6789
_journal_page_last 6798
_journal_paper_doi 10.1021/ic0509938
_journal_volume 44
_journal_year 2005
_chemical_formula_moiety 'C21 H38 Al Cl4 N3 O P2'
_chemical_formula_sum 'C21 H38 Al Cl4 N3 O P2'
_chemical_formula_weight 579.26
_chemical_name_systematic
; 
 ? 
;
_space_group_IT_number 14
_symmetry_cell_setting monoclinic
_symmetry_space_group_name_Hall '-P 2ybc'
_symmetry_space_group_name_H-M 'P 1 21/c 1'
_atom_sites_solution_hydrogens geom
_atom_sites_solution_primary direct
_atom_sites_solution_secondary difmap
_audit_creation_method SHELXL-97
_cell_angle_alpha 90.00
_cell_angle_beta 97.9670(10)
_cell_angle_gamma 90.00
_cell_formula_units_Z 4
_cell_length_a 10.2001(2)
_cell_length_b 14.9237(3)
_cell_length_c 18.8682(3)
_cell_measurement_reflns_used 6730
_cell_measurement_temperature 150(1)
_cell_measurement_theta_max 27.5
_cell_measurement_theta_min 2.6
_cell_volume 2844.46(9)
_computing_cell_refinement 'Denzo-SMN (Otwinowski & Minor, 1997)'
_computing_data_collection 'Collect (Nonius BV, 1997-2003)'
_computing_data_reduction Denzo-SMN
_computing_molecular_graphics 'SHELXTL V6.12'
_computing_publication_material 'SHELXTL V6.12'
_computing_structure_refinement 'SHELXTL V6.12(Sheldrick, 2001)'
_computing_structure_solution 'SIR-92 (Altomare et al., 1993)'
_diffrn_ambient_temperature 150(1)
_diffrn_detector_area_resol_mean 9
_diffrn_measured_fraction_theta_full 0.996
_diffrn_measured_fraction_theta_max 0.996
_diffrn_measurement_device_type 'Bruker-Nonius KappaCCD'
_diffrn_measurement_method '\f scans and \w scans with \k offsets'
_diffrn_radiation_monochromator graphite
_diffrn_radiation_source 'fine-focus sealed tube'
_diffrn_radiation_type MoK\a
_diffrn_radiation_wavelength 0.71073
_diffrn_reflns_av_R_equivalents 0.044
_diffrn_reflns_av_sigmaI/netI 0.039
_diffrn_reflns_limit_h_max 13
_diffrn_reflns_limit_h_min -13
_diffrn_reflns_limit_k_max 19
_diffrn_reflns_limit_k_min -19
_diffrn_reflns_limit_l_max 24
_diffrn_reflns_limit_l_min -24
_diffrn_reflns_number 35483
_diffrn_reflns_theta_full 27.55
_diffrn_reflns_theta_max 27.55
_diffrn_reflns_theta_min 2.57
_diffrn_standards_decay_% 0
_diffrn_standards_interval_count 0
_diffrn_standards_interval_time 0
_diffrn_standards_number 0
_exptl_absorpt_coefficient_mu 0.579
_exptl_absorpt_correction_T_max 0.8363
_exptl_absorpt_correction_T_min 0.8230
_exptl_absorpt_correction_type multi-scan
_exptl_absorpt_process_details 'Denzo-SMN (Otwinowski & Minor, 1997)'
_exptl_crystal_density_diffrn 1.353
_exptl_crystal_density_method 'not measured'
_exptl_crystal_description block
_exptl_crystal_F_000 1216
_exptl_crystal_size_max 0.35
_exptl_crystal_size_mid 0.35
_exptl_crystal_size_min 0.32
_refine_diff_density_max 0.308
_refine_diff_density_min -0.325
_refine_diff_density_rms 0.060
_refine_ls_extinction_coef 0.0024(4)
_refine_ls_extinction_expression Fc^*^=kFc[1+0.001xFc^2^\l^3^/sin(2\q)]^-1/4^
_refine_ls_extinction_method SHELXL
_refine_ls_goodness_of_fit_ref 1.036
_refine_ls_hydrogen_treatment constr
_refine_ls_matrix_type full
_refine_ls_number_parameters 302
_refine_ls_number_reflns 6539
_refine_ls_number_restraints 0
_refine_ls_restrained_S_all 1.036
_refine_ls_R_factor_all 0.0496
_refine_ls_R_factor_gt 0.0354
_refine_ls_shift/su_max 0.001
_refine_ls_shift/su_mean 0.000
_refine_ls_structure_factor_coef Fsqd
_refine_ls_weighting_details 'calc w=1/[\s^2^(Fo^2^)+(0.0312P)^2^+2.3675P] where P=(Fo^2^+2Fc^2^)/3'
_refine_ls_weighting_scheme calc
_refine_ls_wR_factor_gt 0.0838
_refine_ls_wR_factor_ref 0.0903
_reflns_number_gt 5309
_reflns_number_total 6539
_reflns_threshold_expression I>2\s(I)
_cod_data_source_file ic0509938rom20050617_094215_1.cif
_cod_data_source_block k01285
_cod_depositor_comments
;
The following automatic conversions were performed:
'_symmetry_cell_setting' value 'Monoclinic' changed to 'monoclinic'
according to '/home/saulius/struct/CIF-dictionaries/cif_core.dic'
dictionary named 'cif_core.dic' version 2.4.1 from 2010-06-29.

Automatic conversion script
Id: cif_fix_enum 1527 2010-12-29 10:47:43Z saulius 
;
_cod_original_sg_symbol_H-M 'P 21/c'
_cod_database_code 4309615

loop_
_symmetry_equiv_pos_as_xyz
'x, y, z'
'-x, y+1/2, -z+1/2'
'-x, -y, -z'
'x, -y-1/2, z-1/2'

loop_
_atom_site_label
_atom_site_type_symbol
_atom_site_fract_x
_atom_site_fract_y
_atom_site_fract_z
_atom_site_U_iso_or_equiv
_atom_site_adp_type
_atom_site_occupancy
_atom_site_symmetry_multiplicity
_atom_site_calc_flag
_atom_site_refinement_flags
_atom_site_disorder_assembly
_atom_site_disorder_group
Cl1 Cl 0.60931(6) 0.17402(4) 0.17116(3) 0.03678(14) Uani 1 1 d . . .
Cl2 Cl 0.91527(6) 0.18897(4) 0.20090(3) 0.03650(14) Uani 1 1 d . . .
Cl3 Cl 0.50711(5) 0.39424(4) 0.05331(3) 0.03292(13) Uani 1 1 d . . .
Cl4 Cl 0.77267(5) 0.46507(3) 0.01581(3) 0.03208(13) Uani 1 1 d . . .
P1 P 0.76742(5) 0.20366(3) 0.12146(3) 0.02134(12) Uani 1 1 d . . .
P2 P 0.68350(5) 0.34882(3) 0.03187(3) 0.02155(12) Uani 1 1 d . . .
Al1 Al 0.70971(6) 0.16347(4) -0.03950(3) 0.02060(13) Uani 1 1 d . . .
O1 O 0.83155(13) 0.14717(9) -0.09211(7) 0.0230(3) Uani 1 1 d . . .
N1 N 0.77815(17) 0.13676(11) 0.05812(8) 0.0230(3) Uani 1 1 d . . .
N2 N 0.66478(17) 0.28836(11) -0.03721(8) 0.0234(3) Uani 1 1 d . . .
N3 N 0.76238(18) 0.30538(11) 0.09994(9) 0.0263(4) Uani 1 1 d . . .
C1 C 0.5403(2) 0.10083(15) -0.06040(12) 0.0310(5) Uani 1 1 d . . .
H1A H 0.5563 0.0367 -0.0666 0.047 Uiso 1 1 calc R . .
H1B H 0.4906 0.1250 -0.1045 0.047 Uiso 1 1 calc R . .
H1C H 0.4891 0.1094 -0.0206 0.047 Uiso 1 1 calc R . .
C2 C 0.8039(2) 0.03977(14) 0.07364(11) 0.0332(5) Uani 1 1 d . . .
H2A H 0.8592 0.0334 0.1202 0.050 Uiso 1 1 calc R . .
H2B H 0.8499 0.0137 0.0363 0.050 Uiso 1 1 calc R . .
H2C H 0.7197 0.0086 0.0746 0.050 Uiso 1 1 calc R . .
C3 C 0.5967(3) 0.32626(16) -0.10553(11) 0.0370(5) Uani 1 1 d . . .
H3A H 0.5295 0.3694 -0.0952 0.055 Uiso 0.50 1 calc PR . .
H3B H 0.5542 0.2778 -0.1354 0.055 Uiso 0.50 1 calc PR . .
H3C H 0.6616 0.3565 -0.1310 0.055 Uiso 0.50 1 calc PR . .
H3D H 0.6340 0.2997 -0.1458 0.055 Uiso 0.50 1 calc PR . .
H3E H 0.6093 0.3913 -0.1057 0.055 Uiso 0.50 1 calc PR . .
H3F H 0.5019 0.3127 -0.1101 0.055 Uiso 0.50 1 calc PR . .
C4 C 0.92018(18) 0.13490(12) -0.13901(9) 0.0198(4) Uani 1 1 d . . .
C5 C 1.04279(18) 0.18128(12) -0.12887(9) 0.0187(4) Uani 1 1 d . . .
C6 C 1.12860(19) 0.17024(12) -0.18003(10) 0.0204(4) Uani 1 1 d . . .
H6A H 1.2101 0.2019 -0.1736 0.024 Uiso 1 1 calc R . .
C7 C 1.10104(19) 0.11562(12) -0.23952(10) 0.0208(4) Uani 1 1 d . . .
C8 C 0.98293(19) 0.06799(13) -0.24614(9) 0.0212(4) Uani 1 1 d . . .
H8A H 0.9634 0.0283 -0.2856 0.025 Uiso 1 1 calc R . .
C9 C 0.89169(18) 0.07538(12) -0.19793(9) 0.0195(4) Uani 1 1 d . . .
C10 C 1.08498(19) 0.24347(13) -0.06478(10) 0.0215(4) Uani 1 1 d . . .
C11 C 1.0871(2) 0.19057(14) 0.00554(10) 0.0285(4) Uani 1 1 d . . .
H11A H 1.1097 0.2310 0.0463 0.043 Uiso 1 1 calc R . .
H11B H 1.1533 0.1427 0.0075 0.043 Uiso 1 1 calc R . .
H11C H 0.9996 0.1643 0.0075 0.043 Uiso 1 1 calc R . .
C12 C 0.9920(2) 0.32436(14) -0.06826(11) 0.0281(4) Uani 1 1 d . . .
H12A H 1.0166 0.3623 -0.0261 0.042 Uiso 1 1 calc R . .
H12B H 0.9006 0.3036 -0.0692 0.042 Uiso 1 1 calc R . .
H12C H 0.9993 0.3590 -0.1117 0.042 Uiso 1 1 calc R . .
C13 C 1.2255(2) 0.28105(14) -0.06348(11) 0.0280(4) Uani 1 1 d . . .
H13A H 1.2479 0.3188 -0.0210 0.042 Uiso 1 1 calc R . .
H13B H 1.2297 0.3169 -0.1066 0.042 Uiso 1 1 calc R . .
H13C H 1.2888 0.2314 -0.0620 0.042 Uiso 1 1 calc R . .
C14 C 1.1967(2) 0.10574(13) -0.29510(10) 0.0241(4) Uani 1 1 d . . .
C15 C 1.2768(2) 0.01996(15) -0.27952(13) 0.0348(5) Uani 1 1 d . . .
H15A H 1.3249 0.0225 -0.2308 0.052 Uiso 1 1 calc R . .
H15B H 1.3401 0.0140 -0.3139 0.052 Uiso 1 1 calc R . .
H15C H 1.2169 -0.0317 -0.2838 0.052 Uiso 1 1 calc R . .
C16 C 1.1194(2) 0.09921(17) -0.37078(11) 0.0357(5) Uani 1 1 d . . .
H16A H 1.1815 0.1002 -0.4061 0.053 Uiso 1 1 calc R . .
H16B H 1.0586 0.1501 -0.3792 0.053 Uiso 1 1 calc R . .
H16C H 1.0688 0.0432 -0.3754 0.053 Uiso 1 1 calc R . .
C17 C 1.2923(3) 0.18507(15) -0.29287(13) 0.0395(6) Uani 1 1 d . . .
H17A H 1.3482 0.1867 -0.2462 0.059 Uiso 1 1 calc R . .
H17B H 1.2417 0.2409 -0.3001 0.059 Uiso 1 1 calc R . .
H17C H 1.3481 0.1784 -0.3309 0.059 Uiso 1 1 calc R . .
C18 C 0.76276(19) 0.02052(14) -0.21091(10) 0.0240(4) Uani 1 1 d . . .
C19 C 0.6443(2) 0.08409(15) -0.22662(11) 0.0314(5) Uani 1 1 d . . .
H19A H 0.6482 0.1293 -0.1887 0.047 Uiso 1 1 calc R . .
H19B H 0.5619 0.0499 -0.2285 0.047 Uiso 1 1 calc R . .
H19C H 0.6470 0.1138 -0.2727 0.047 Uiso 1 1 calc R . .
C20 C 0.7533(2) -0.04095(14) -0.14635(11) 0.0287(4) Uani 1 1 d . . .
H20A H 0.7601 -0.0048 -0.1026 0.043 Uiso 1 1 calc R . .
H20B H 0.8256 -0.0847 -0.1421 0.043 Uiso 1 1 calc R . .
H20C H 0.6682 -0.0725 -0.1532 0.043 Uiso 1 1 calc R . .
C21 C 0.7565(2) -0.04192(15) -0.27632(11) 0.0332(5) Uani 1 1 d . . .
H21A H 0.6731 -0.0755 -0.2818 0.050 Uiso 1 1 calc R . .
H21B H 0.8311 -0.0839 -0.2693 0.050 Uiso 1 1 calc R . .
H21C H 0.7612 -0.0061 -0.3194 0.050 Uiso 1 1 calc R . .

loop_
_atom_site_aniso_label
_atom_site_aniso_U_11
_atom_site_aniso_U_22
_atom_site_aniso_U_33
_atom_site_aniso_U_23
_atom_site_aniso_U_13
_atom_site_aniso_U_12
Cl1 0.0372(3) 0.0385(3) 0.0390(3) 0.0047(2) 0.0205(2) 0.0021(2)
Cl2 0.0386(3) 0.0344(3) 0.0325(3) 0.0055(2) -0.0092(2) -0.0002(2)
Cl3 0.0264(3) 0.0333(3) 0.0411(3) -0.0003(2) 0.0120(2) 0.0057(2)
Cl4 0.0338(3) 0.0194(2) 0.0447(3) 0.0052(2) 0.0114(2) -0.0013(2)
P1 0.0242(3) 0.0201(2) 0.0200(2) 0.00236(18) 0.00389(19) 0.00141(19)
P2 0.0228(3) 0.0180(2) 0.0247(2) 0.00251(18) 0.00633(19) 0.00160(19)
Al1 0.0216(3) 0.0202(3) 0.0210(3) 0.0004(2) 0.0064(2) -0.0004(2)
O1 0.0223(7) 0.0257(7) 0.0224(6) -0.0026(5) 0.0081(5) -0.0016(6)
N1 0.0287(9) 0.0186(8) 0.0227(8) 0.0025(6) 0.0072(7) 0.0028(7)
N2 0.0271(9) 0.0222(8) 0.0212(8) 0.0037(6) 0.0043(7) 0.0029(7)
N3 0.0333(10) 0.0200(8) 0.0247(8) 0.0007(6) 0.0012(7) 0.0002(7)
C1 0.0263(11) 0.0329(12) 0.0354(11) -0.0022(9) 0.0097(9) -0.0053(9)
C2 0.0498(14) 0.0198(10) 0.0300(11) 0.0031(8) 0.0057(10) 0.0065(9)
C3 0.0517(15) 0.0323(12) 0.0253(10) 0.0069(9) -0.0006(10) 0.0076(11)
C4 0.0215(9) 0.0213(9) 0.0172(8) 0.0013(7) 0.0051(7) 0.0029(7)
C5 0.0201(9) 0.0183(9) 0.0174(8) 0.0004(7) 0.0017(7) 0.0009(7)
C6 0.0190(9) 0.0205(9) 0.0218(9) 0.0007(7) 0.0033(7) -0.0005(7)
C7 0.0241(10) 0.0191(9) 0.0200(9) 0.0015(7) 0.0057(7) 0.0023(7)
C8 0.0260(10) 0.0210(9) 0.0168(8) -0.0014(7) 0.0037(7) 0.0008(8)
C9 0.0201(9) 0.0196(9) 0.0189(8) 0.0016(7) 0.0023(7) 0.0001(7)
C10 0.0211(9) 0.0223(9) 0.0211(9) -0.0026(7) 0.0030(7) -0.0013(7)
C11 0.0348(12) 0.0307(11) 0.0191(9) -0.0010(8) 0.0005(8) -0.0037(9)
C12 0.0269(11) 0.0237(10) 0.0341(11) -0.0069(8) 0.0055(8) -0.0001(8)
C13 0.0240(10) 0.0298(11) 0.0303(10) -0.0081(8) 0.0036(8) -0.0049(8)
C14 0.0281(10) 0.0234(10) 0.0228(9) -0.0004(8) 0.0104(8) 0.0008(8)
C15 0.0315(12) 0.0343(12) 0.0412(12) 0.0032(10) 0.0141(10) 0.0083(9)
C16 0.0369(12) 0.0504(14) 0.0212(10) 0.0013(9) 0.0094(9) 0.0054(11)
C17 0.0484(14) 0.0327(12) 0.0436(13) -0.0076(10) 0.0290(11) -0.0112(11)
C18 0.0229(10) 0.0276(10) 0.0214(9) -0.0023(8) 0.0030(7) -0.0058(8)
C19 0.0241(10) 0.0401(12) 0.0290(10) -0.0003(9) 0.0003(8) -0.0015(9)
C20 0.0334(11) 0.0250(10) 0.0288(10) 0.0003(8) 0.0080(9) -0.0063(9)
C21 0.0342(12) 0.0364(12) 0.0289(11) -0.0088(9) 0.0036(9) -0.0108(10)

loop_
_atom_type_symbol
_atom_type_description
_atom_type_scat_dispersion_real
_atom_type_scat_dispersion_imag
_atom_type_scat_source
C C 0.0033 0.0016 'International Tables Vol C Tables 4.2.6.8 and 6.1.1.4'
H H 0.0000 0.0000 'International Tables Vol C Tables 4.2.6.8 and 6.1.1.4'
N N 0.0061 0.0033 'International Tables Vol C Tables 4.2.6.8 and 6.1.1.4'
Al Al 0.0645 0.0514 'International Tables Vol C Tables 4.2.6.8 and 6.1.1.4'
P P 0.1023 0.0942 'International Tables Vol C Tables 4.2.6.8 and 6.1.1.4'
Cl Cl 0.1484 0.1585 'International Tables Vol C Tables 4.2.6.8 and 6.1.1.4'
O O 0.0106 0.0060 'International Tables Vol C Tables 4.2.6.8 and 6.1.1.4'

loop_
_geom_angle_atom_site_label_1
_geom_angle_atom_site_label_2
_geom_angle_atom_site_label_3
_geom_angle
_geom_angle_site_symmetry_1
_geom_angle_site_symmetry_3
_geom_angle_publ_flag
N3 P1 N1 114.88(9) . . ?
N3 P1 Cl2 107.22(7) . . ?
N1 P1 Cl2 112.19(7) . . ?
N3 P1 Cl1 109.36(7) . . ?
N1 P1 Cl1 110.92(7) . . ?
Cl2 P1 Cl1 101.37(3) . . ?
N3 P2 N2 115.64(9) . . ?
N3 P2 Cl4 106.96(7) . . ?
N2 P2 Cl4 112.15(7) . . ?
N3 P2 Cl3 110.36(7) . . ?
N2 P2 Cl3 110.46(7) . . ?
Cl4 P2 Cl3 100.13(3) . . ?
O1 Al1 N1 109.27(7) . . ?
O1 Al1 N2 110.21(7) . . ?
N1 Al1 N2 103.67(7) . . ?
O1 Al1 C1 120.48(8) . . ?
N1 Al1 C1 106.73(9) . . ?
N2 Al1 C1 105.15(9) . . ?
C4 O1 Al1 175.01(13) . . ?
C2 N1 P1 119.71(13) . . ?
C2 N1 Al1 114.87(13) . . ?
P1 N1 Al1 122.88(10) . . ?
C3 N2 P2 119.16(14) . . ?
C3 N2 Al1 115.68(13) . . ?
P2 N2 Al1 124.93(10) . . ?
P2 N3 P1 127.56(11) . . ?
O1 C4 C5 119.94(16) . . ?
O1 C4 C9 120.64(17) . . ?
C5 C4 C9 119.42(16) . . ?
C6 C5 C4 118.26(16) . . ?
C6 C5 C10 118.65(16) . . ?
C4 C5 C10 123.08(16) . . ?
C7 C6 C5 123.52(18) . . ?
C6 C7 C8 116.77(17) . . ?
C6 C7 C14 122.23(17) . . ?
C8 C7 C14 120.98(16) . . ?
C7 C8 C9 123.39(17) . . ?
C8 C9 C4 118.52(17) . . ?
C8 C9 C18 119.17(16) . . ?
C4 C9 C18 122.30(16) . . ?
C12 C10 C13 106.50(16) . . ?
C12 C10 C5 109.76(15) . . ?
C13 C10 C5 113.07(15) . . ?
C12 C10 C11 112.06(16) . . ?
C13 C10 C11 105.75(16) . . ?
C5 C10 C11 109.66(15) . . ?
C15 C14 C17 108.77(18) . . ?
C15 C14 C16 108.55(17) . . ?
C17 C14 C16 108.53(18) . . ?
C15 C14 C7 108.87(16) . . ?
C17 C14 C7 111.70(16) . . ?
C16 C14 C7 110.36(17) . . ?
C19 C18 C20 112.83(17) . . ?
C19 C18 C9 109.55(17) . . ?
C20 C18 C9 109.70(16) . . ?
C19 C18 C21 105.99(17) . . ?
C20 C18 C21 105.84(17) . . ?
C9 C18 C21 112.89(16) . . ?

loop_
_geom_bond_atom_site_label_1
_geom_bond_atom_site_label_2
_geom_bond_distance
_geom_bond_site_symmetry_2
_geom_bond_publ_flag
Cl1 P1 2.0234(7) . ?
Cl2 P1 1.9852(7) . ?
Cl3 P2 2.0153(7) . ?
Cl4 P2 2.0013(7) . ?
P1 N3 1.5703(17) . ?
P1 N1 1.5722(16) . ?
P2 N3 1.5587(17) . ?
P2 N2 1.5745(17) . ?
Al1 O1 1.7118(13) . ?
Al1 N1 1.9182(17) . ?
Al1 N2 1.9212(17) . ?
Al1 C1 1.956(2) . ?
O1 C4 1.362(2) . ?
N1 C2 1.493(2) . ?
N2 C3 1.488(3) . ?
C4 C5 1.419(3) . ?
C4 C9 1.421(3) . ?
C5 C6 1.399(2) . ?
C5 C10 1.537(2) . ?
C6 C7 1.384(3) . ?
C7 C8 1.389(3) . ?
C7 C14 1.535(2) . ?
C8 C9 1.393(3) . ?
C9 C18 1.540(3) . ?
C10 C12 1.531(3) . ?
C10 C13 1.537(3) . ?
C10 C11 1.541(3) . ?
C14 C15 1.525(3) . ?
C14 C17 1.530(3) . ?
C14 C16 1.535(3) . ?
C18 C19 1.532(3) . ?
C18 C20 1.538(3) . ?
C18 C21 1.540(3) . ?
